data_2211634
loop_
_publ_author_name
'Wei, Tai-Bao'
'Luo, Rong'
'Liu, Hong'
'Zhang, You-Ming'
'Lu, Tong-Bu'

_publ_section_title
;
 5-(3-Methylphenoxymethyl)-4-phenyl-1,2,4-triazole-3-thione
;
_journal_coeditor_code SJ2172
_journal_issue 12
_journal_name_full 'Acta Crystallographica Section E'
_journal_page_first o5883
_journal_page_last o5884
_journal_paper_doi 10.1107/S1600536806049373
_journal_volume 62
_journal_year 2006
_chemical_formula_iupac 'C16 H15 N3 O S'
_chemical_formula_moiety 'C16 H15 N3 O S'
_chemical_formula_sum 'C16 H15 N3 O S'
_chemical_formula_weight 297.37
_chemical_name_systematic
;
5-(3-Methylphenoxymethyl)-4-phenyl-1,2,4-triazole-3-thione
;
_space_group_IT_number 2
_symmetry_cell_setting triclinic
_symmetry_space_group_name_Hall '-P 1'
_symmetry_space_group_name_H-M 'P -1'
_atom_sites_solution_hydrogens geom
_atom_sites_solution_primary direct
_atom_sites_solution_secondary difmap
_audit_creation_method SHELXL-97
_cell_angle_alpha 74.127(3)
_cell_angle_beta 78.039(3)
_cell_angle_gamma 82.196(3)
_cell_formula_units_Z 2
_cell_length_a 6.9579(12)
_cell_length_b 9.8402(18)
_cell_length_c 11.686(2)
_cell_measurement_reflns_used 3565
_cell_measurement_temperature 293(2)
_cell_measurement_theta_max 26.97
_cell_measurement_theta_min 2.16
_cell_volume 750.2(2)
_computing_cell_refinement 'SAINT (Bruker, 1998)'
_computing_data_collection 'SMART (Bruker, 1998)'
_computing_data_reduction SAINT
_computing_molecular_graphics 'ORTEP-3 (Farrugia, 1997)'
_computing_publication_material SHELXL97
_computing_structure_refinement 'SHELXL97 (Sheldrick, 1997)'
_computing_structure_solution 'SHELXS97 (Sheldrick, 1997)'
_diffrn_ambient_temperature 293(2)
_diffrn_measured_fraction_theta_full 0.989
_diffrn_measured_fraction_theta_max 0.989
_diffrn_measurement_device_type 'Bruker SMART CCD area-detector'
_diffrn_measurement_method '\f and \w'
_diffrn_radiation_monochromator graphite
_diffrn_radiation_source 'fine-focus sealed tube'
_diffrn_radiation_type MoK\a
_diffrn_radiation_wavelength 0.71073
_diffrn_reflns_av_R_equivalents 0.0162
_diffrn_reflns_av_sigmaI/netI 0.0204
_diffrn_reflns_limit_h_max 8
_diffrn_reflns_limit_h_min -8
_diffrn_reflns_limit_k_max 12
_diffrn_reflns_limit_k_min -12
_diffrn_reflns_limit_l_max 14
_diffrn_reflns_limit_l_min -14
_diffrn_reflns_number 6291
_diffrn_reflns_theta_full 26.00
_diffrn_reflns_theta_max 26.00
_diffrn_reflns_theta_min 2.16
_diffrn_standards_number 0
_exptl_absorpt_coefficient_mu 0.218
_exptl_absorpt_correction_T_max 0.9336
_exptl_absorpt_correction_T_min 0.8896
_exptl_absorpt_correction_type multi-scan
_exptl_absorpt_process_details '(SADABS; Bruker, 1998)'
_exptl_crystal_colour colorless
_exptl_crystal_density_diffrn 1.316
_exptl_crystal_density_method 'not measured'
_exptl_crystal_description plate
_exptl_crystal_F_000 312
_exptl_crystal_size_max 0.55
_exptl_crystal_size_mid 0.47
_exptl_crystal_size_min 0.32
_refine_diff_density_max 0.167
_refine_diff_density_min -0.164
_refine_ls_extinction_method none
_refine_ls_goodness_of_fit_ref 1.035
_refine_ls_hydrogen_treatment mixed
_refine_ls_matrix_type full
_refine_ls_number_parameters 195
_refine_ls_number_reflns 2920
_refine_ls_number_restraints 0
_refine_ls_restrained_S_all 1.035
_refine_ls_R_factor_all 0.0453
_refine_ls_R_factor_gt 0.0342
_refine_ls_shift/su_max 0.001
_refine_ls_shift/su_mean 0.001
_refine_ls_structure_factor_coef Fsqd
_refine_ls_weighting_details 'calc w=1/[\s^2^(Fo^2^)+(0.0466P)^2^+0.192P] where P=(Fo^2^+2Fc^2^)/3'
_refine_ls_weighting_scheme calc
_refine_ls_wR_factor_gt 0.0886
_refine_ls_wR_factor_ref 0.0976
_reflns_number_gt 2337
_reflns_number_total 2920
_reflns_threshold_expression I>2\s(I)
_cod_data_source_file sj2172.cif
_cod_data_source_block I
_cod_depositor_comments
;
The following automatic conversions were performed:
'_symmetry_cell_setting' value 'Triclinic' changed to 'triclinic'
according to '/home/saulius/struct/CIF-dictionaries/cif_core.dic'
dictionary named 'cif_core.dic' version 2.4.1 from 2010-06-29.

Automatic conversion script
Id: cif_fix_enum 1527 2010-12-29 10:47:43Z saulius 

The following automatic conversions were performed:

'_symmetry_cell_setting' value 'Triclinic' changed to 'triclinic'
according to /home/saulius/struct/CIF-dictionaries/cif_core.dic
dictionary named 'cif_core.dic' version 2.4.1 from 2010-06-29.

Automatic conversion script
Id: cif_fix_values 1715 2011-07-08 13:25:40Z adriana 
;
_cod_database_code 2211634
_cod_database_fobs_code 2211634

loop_
_symmetry_equiv_pos_as_xyz
'x, y, z'
'-x, -y, -z'

loop_
_atom_site_type_symbol
_atom_site_label
_atom_site_fract_x
_atom_site_fract_y
_atom_site_fract_z
_atom_site_U_iso_or_equiv
_atom_site_adp_type
_atom_site_calc_flag
_atom_site_refinement_flags
_atom_site_occupancy
C C1 1.2051(2) 0.03709(17) 0.11713(13) 0.0415(3) Uani d . 1
C C2 0.9373(2) 0.16977(16) 0.06360(13) 0.0422(3) Uani d . 1
C C3 0.7315(2) 0.23376(18) 0.06937(14) 0.0470(4) Uani d . 1
H H3A 0.7063 0.2801 -0.0114 0.056 Uiso calc R 1
H H3B 0.6405 0.1610 0.1063 0.056 Uiso calc R 1
C C4 0.5145(2) 0.38669(17) 0.17540(14) 0.0456(4) Uani d . 1
C C5 0.4876(3) 0.45377(18) 0.26808(16) 0.0531(4) Uani d . 1
H H5 0.5948 0.4593 0.3022 0.064 Uiso calc R 1
C C6 0.3032(3) 0.51277(18) 0.31072(16) 0.0567(5) Uani d . 1
C C7 0.1466(3) 0.5027(2) 0.25870(19) 0.0639(5) Uani d . 1
H H7 0.0215 0.5407 0.2866 0.077 Uiso calc R 1
C C8 0.1734(3) 0.4373(2) 0.1663(2) 0.0626(5) Uani d . 1
H H8 0.0662 0.4323 0.1319 0.075 Uiso calc R 1
C C9 0.3580(3) 0.37832(18) 0.12322(16) 0.0523(4) Uani d . 1
H H9 0.3753 0.3341 0.0605 0.063 Uiso calc R 1
C C10 0.2751(4) 0.5846(2) 0.41249(19) 0.0775(6) Uani d . 1
H H10A 0.1689 0.6578 0.4040 0.116 Uiso calc R 1
H H10B 0.3942 0.6256 0.4096 0.116 Uiso calc R 1
H H10C 0.2445 0.5162 0.4885 0.116 Uiso calc R 1
C C11 0.9078(2) 0.02287(17) 0.28033(12) 0.0409(3) Uani d . 1
C C12 0.8641(2) 0.1095(2) 0.35836(15) 0.0508(4) Uani d . 1
H H12 0.8965 0.2030 0.3328 0.061 Uiso calc R 1
C C13 0.7706(3) 0.0546(2) 0.47568(15) 0.0606(5) Uani d . 1
H H13 0.7398 0.1117 0.5297 0.073 Uiso calc R 1
C C14 0.7235(3) -0.0823(2) 0.51267(15) 0.0621(5) Uani d . 1
H H14 0.6615 -0.1184 0.5919 0.075 Uiso calc R 1
C C15 0.7671(3) -0.1672(2) 0.43388(17) 0.0647(5) Uani d . 1
H H15 0.7336 -0.2605 0.4597 0.078 Uiso calc R 1
C C16 0.8607(3) -0.11504(19) 0.31586(15) 0.0536(4) Uani d . 1
H H16 0.8908 -0.1723 0.2620 0.064 Uiso calc R 1
N N1 1.01185(18) 0.07643(13) 0.15845(11) 0.0405(3) Uani d . 1
N N2 1.2334(2) 0.10873(15) 0.00075(12) 0.0460(3) Uani d . 1
N N3 1.0707(2) 0.19151(15) -0.03446(11) 0.0482(3) Uani d . 1
O O1 0.70518(16) 0.33444(13) 0.13976(11) 0.0531(3) Uani d . 1
S S1 1.36617(6) -0.07314(5) 0.19430(4) 0.05797(17) Uani d . 1
H H2 1.340(3) 0.103(2) -0.0506(18) 0.059(5) Uiso d . 1

loop_
_atom_site_aniso_label
_atom_site_aniso_U_11
_atom_site_aniso_U_22
_atom_site_aniso_U_33
_atom_site_aniso_U_12
_atom_site_aniso_U_13
_atom_site_aniso_U_23
C1 0.0407(8) 0.0466(9) 0.0354(7) -0.0035(7) 0.0031(6) -0.0148(6)
C2 0.0463(8) 0.0442(8) 0.0357(8) -0.0014(7) -0.0028(6) -0.0141(6)
C3 0.0462(9) 0.0517(9) 0.0433(8) 0.0021(7) -0.0070(7) -0.0162(7)
C4 0.0434(9) 0.0419(8) 0.0463(9) 0.0036(7) -0.0048(7) -0.0084(7)
C5 0.0559(10) 0.0532(10) 0.0503(9) 0.0054(8) -0.0110(8) -0.0168(8)
C6 0.0633(11) 0.0449(9) 0.0511(10) 0.0070(8) 0.0003(8) -0.0079(8)
C7 0.0507(10) 0.0558(11) 0.0738(13) 0.0055(8) 0.0034(9) -0.0128(10)
C8 0.0454(10) 0.0594(11) 0.0804(13) -0.0014(8) -0.0139(9) -0.0127(10)
C9 0.0505(10) 0.0488(10) 0.0574(10) -0.0006(8) -0.0103(8) -0.0143(8)
C10 0.0916(16) 0.0691(13) 0.0648(12) 0.0171(12) -0.0011(11) -0.0262(11)
C11 0.0337(7) 0.0534(9) 0.0311(7) 0.0005(6) 0.0013(6) -0.0104(7)
C12 0.0487(9) 0.0601(10) 0.0418(8) -0.0002(8) 0.0000(7) -0.0179(8)
C13 0.0552(10) 0.0841(14) 0.0396(9) 0.0038(10) 0.0036(8) -0.0244(9)
C14 0.0434(9) 0.0947(15) 0.0357(9) -0.0033(9) 0.0051(7) -0.0058(9)
C15 0.0613(11) 0.0662(12) 0.0542(11) -0.0143(9) 0.0016(9) 0.0005(9)
C16 0.0582(10) 0.0543(10) 0.0438(9) -0.0051(8) 0.0010(8) -0.0126(8)
N1 0.0393(7) 0.0456(7) 0.0328(6) 0.0001(5) 0.0023(5) -0.0120(5)
N2 0.0433(7) 0.0549(8) 0.0328(7) 0.0016(6) 0.0054(6) -0.0113(6)
N3 0.0497(8) 0.0536(8) 0.0365(7) 0.0019(6) -0.0011(6) -0.0112(6)
O1 0.0440(6) 0.0614(7) 0.0604(7) 0.0065(5) -0.0102(5) -0.0306(6)
S1 0.0453(2) 0.0750(3) 0.0373(2) 0.0101(2) 0.00475(17) -0.0035(2)

loop_
_atom_type_symbol
_atom_type_description
_atom_type_scat_dispersion_real
_atom_type_scat_dispersion_imag
_atom_type_scat_source
C C 0.0033 0.0016 'International Tables Vol C Tables 4.2.6.8 and 6.1.1.4'
H H 0.0000 0.0000 'International Tables Vol C Tables 4.2.6.8 and 6.1.1.4'
N N 0.0061 0.0033 'International Tables Vol C Tables 4.2.6.8 and 6.1.1.4'
O O 0.0106 0.0060 'International Tables Vol C Tables 4.2.6.8 and 6.1.1.4'
S S 0.1246 0.1234 'International Tables Vol C Tables 4.2.6.8 and 6.1.1.4'

loop_
_geom_angle_atom_site_label_1
_geom_angle_atom_site_label_2
_geom_angle_atom_site_label_3
_geom_angle
N2 C1 N1 103.20(13)
N2 C1 S1 128.54(12)
N1 C1 S1 128.25(12)
N3 C2 N1 111.02(13)
N3 C2 C3 123.83(14)
N1 C2 C3 125.11(13)
O1 C3 C2 107.86(12)
O1 C3 H3A 110.1
C2 C3 H3A 110.1
O1 C3 H3B 110.1
C2 C3 H3B 110.1
H3A C3 H3B 108.4
C9 C4 O1 124.20(15)
C9 C4 C5 120.31(15)
O1 C4 C5 115.47(14)
C4 C5 C6 120.98(17)
C4 C5 H5 119.5
C6 C5 H5 119.5
C7 C6 C5 118.33(17)
C7 C6 C10 121.12(18)
C5 C6 C10 120.55(19)
C8 C7 C6 120.76(17)
C8 C7 H7 119.6
C6 C7 H7 119.6
C7 C8 C9 121.05(18)
C7 C8 H8 119.5
C9 C8 H8 119.5
C4 C9 C8 118.56(17)
C4 C9 H9 120.7
C8 C9 H9 120.7
C6 C10 H10A 109.5
C6 C10 H10B 109.5
H10A C10 H10B 109.5
C6 C10 H10C 109.5
H10A C10 H10C 109.5
H10B C10 H10C 109.5
C16 C11 C12 121.69(15)
C16 C11 N1 118.71(14)
C12 C11 N1 119.57(15)
C11 C12 C13 118.61(17)
C11 C12 H12 120.7
C13 C12 H12 120.7
C14 C13 C12 120.49(17)
C14 C13 H13 119.8
C12 C13 H13 119.8
C13 C14 C15 120.31(16)
C13 C14 H14 119.8
C15 C14 H14 119.8
C14 C15 C16 120.41(19)
C14 C15 H15 119.8
C16 C15 H15 119.8
C11 C16 C15 118.49(17)
C11 C16 H16 120.8
C15 C16 H16 120.8
C1 N1 C2 108.01(12)
C1 N1 C11 124.56(13)
C2 N1 C11 127.40(12)
C1 N2 N3 114.00(13)
C1 N2 H2 125.4(13)
N3 N2 H2 120.6(13)
C2 N3 N2 103.77(13)
C4 O1 C3 116.97(12)

loop_
_geom_bond_atom_site_label_1
_geom_bond_atom_site_label_2
_geom_bond_distance
C1 N2 1.337(2)
C1 N1 1.3722(19)
C1 S1 1.6731(16)
C2 N3 1.3035(19)
C2 N1 1.376(2)
C2 C3 1.480(2)
C3 O1 1.4233(19)
C3 H3A 0.9700
C3 H3B 0.9700
C4 C9 1.376(2)
C4 O1 1.3786(19)
C4 C5 1.385(2)
C5 C6 1.387(2)
C5 H5 0.9300
C6 C7 1.379(3)
C6 C10 1.510(3)
C7 C8 1.371(3)
C7 H7 0.9300
C8 C9 1.389(3)
C8 H8 0.9300
C9 H9 0.9300
C10 H10A 0.9600
C10 H10B 0.9600
C10 H10C 0.9600
C11 C16 1.370(2)
C11 C12 1.375(2)
C11 N1 1.4477(18)
C12 C13 1.384(2)
C12 H12 0.9300
C13 C14 1.361(3)
C13 H13 0.9300
C14 C15 1.369(3)
C14 H14 0.9300
C15 C16 1.386(2)
C15 H15 0.9300
C16 H16 0.9300
N2 N3 1.3689(19)
N2 H2 0.86(2)

loop_
_geom_hbond_atom_site_label_D
_geom_hbond_atom_site_label_H
_geom_hbond_atom_site_label_A
_geom_hbond_site_symmetry_A
_geom_hbond_distance_DH
_geom_hbond_distance_HA
_geom_hbond_distance_DA
_geom_hbond_angle_DHA
N2 H2 S1 2_855 0.86(2) 2.40(2) 3.2588(14) 176.6(17)

loop_
_geom_torsion_atom_site_label_1
_geom_torsion_atom_site_label_2
_geom_torsion_atom_site_label_3
_geom_torsion_atom_site_label_4
_geom_torsion
N3 C2 C3 O1 -110.97(17)
N1 C2 C3 O1 71.46(19)
C9 C4 C5 C6 0.5(3)
O1 C4 C5 C6 178.98(15)
C4 C5 C6 C7 0.2(3)
C4 C5 C6 C10 179.51(17)
C5 C6 C7 C8 -0.7(3)
C10 C6 C7 C8 179.99(19)
C6 C7 C8 C9 0.6(3)
O1 C4 C9 C8 -178.96(16)
C5 C4 C9 C8 -0.6(3)
C7 C8 C9 C4 0.1(3)
C16 C11 C12 C13 0.3(3)
N1 C11 C12 C13 -177.79(15)
C11 C12 C13 C14 0.1(3)
C12 C13 C14 C15 -0.4(3)
C13 C14 C15 C16 0.4(3)
C12 C11 C16 C15 -0.2(3)
N1 C11 C16 C15 177.84(15)
C14 C15 C16 C11 -0.1(3)
N2 C1 N1 C2 -0.18(16)
S1 C1 N1 C2 179.49(12)
N2 C1 N1 C11 177.92(14)
S1 C1 N1 C11 -2.4(2)
N3 C2 N1 C1 0.08(18)
C3 C2 N1 C1 177.92(14)
N3 C2 N1 C11 -177.95(14)
C3 C2 N1 C11 -0.1(2)
C16 C11 N1 C1 -70.7(2)
C12 C11 N1 C1 107.42(18)
C16 C11 N1 C2 107.05(18)
C12 C11 N1 C2 -74.8(2)
N1 C1 N2 N3 0.23(18)
S1 C1 N2 N3 -179.44(12)
N1 C2 N3 N2 0.05(17)
C3 C2 N3 N2 -177.82(14)
C1 N2 N3 C2 -0.18(18)
C9 C4 O1 C3 -17.8(2)
C5 C4 O1 C3 163.72(15)
C2 C3 O1 C4 -168.09(13)

loop_
_cod_related_entry_id
_cod_related_entry_database
_cod_related_entry_code
1 ChemSpider 670838
